data_4020046
loop_
_publ_author_name
'Xiao-Zhang Zhu'
'Chuan-Feng Chen'

_journal_name_full 'Journal of Organic Chemistry'
_journal_page_first 917
_journal_page_last 924
_journal_paper_doi 10.1021/jo0483015
_journal_volume 70
_journal_year 2005
_chemical_formula_sum 'C35 H18 Cl2 O6'
_chemical_formula_weight 605.39
_space_group_IT_number 14
_symmetry_cell_setting monoclinic
_symmetry_space_group_name_Hall '-P 2ybc'
_symmetry_space_group_name_H-M 'P 1 21/c 1'
_atom_sites_solution_hydrogens geom
_atom_sites_solution_primary direct
_atom_sites_solution_secondary difmap
_cell_angle_alpha 90.00
_cell_angle_beta 110.56(3)
_cell_angle_gamma 90.00
_cell_formula_units_Z 4
_cell_length_a 11.833(2)
_cell_length_b 15.927(3)
_cell_length_c 15.686(3)
_cell_measurement_reflns_used 25482
_cell_measurement_temperature 293(2)
_cell_measurement_theta_max 27.48
_cell_measurement_theta_min 1.84
_cell_volume 2768.2(10)
_diffrn_ambient_temperature 293(2)
_diffrn_detector_area_resol_mean ?
_diffrn_measurement_device_type 'Rigaku Raxis Rapid IP'
_diffrn_measurement_method oscillation
_diffrn_radiation_monochromator graphite
_diffrn_radiation_source 'Rotating Anode'
_diffrn_radiation_type MoK\a
_diffrn_radiation_wavelength 0.71073
_diffrn_reflns_av_R_equivalents 0.0000
_diffrn_reflns_av_sigmaI/netI 0.1126
_diffrn_reflns_limit_h_max 15
_diffrn_reflns_limit_h_min 0
_diffrn_reflns_limit_k_max 20
_diffrn_reflns_limit_k_min 0
_diffrn_reflns_limit_l_max 19
_diffrn_reflns_limit_l_min -20
_diffrn_reflns_number 6340
_diffrn_reflns_theta_max 27.48
_diffrn_reflns_theta_min 1.84
_diffrn_standards_decay_% ?
_diffrn_standards_interval_count ?
_diffrn_standards_interval_time ?
_diffrn_standards_number ?
_exptl_absorpt_coefficient_mu 0.284
_exptl_absorpt_correction_T_max 1.1711
_exptl_absorpt_correction_T_min 0.8611
_exptl_absorpt_correction_type empirical
_exptl_absorpt_process_details abscor
_exptl_crystal_colour yellowish
_exptl_crystal_density_diffrn 1.453
_exptl_crystal_density_meas ?
_exptl_crystal_density_method 'not measured'
_exptl_crystal_description platlet
_exptl_crystal_F_000 1240
_exptl_crystal_size_max 0.577
_exptl_crystal_size_mid 0.466
_exptl_crystal_size_min 0.058
_refine_ls_extinction_coef ?
_refine_ls_extinction_method none
_refine_ls_goodness_of_fit_ref 1.081
_refine_ls_hydrogen_treatment mixed
_refine_ls_matrix_type full
_refine_ls_number_parameters 388
_refine_ls_number_reflns 6340
_refine_ls_number_restraints 0
_refine_ls_restrained_S_all 1.081
_refine_ls_R_factor_all 0.1571
_refine_ls_R_factor_gt 0.0685
_refine_ls_shift/su_max 0.000
_refine_ls_shift/su_mean 0.000
_refine_ls_structure_factor_coef Fsqd
_refine_ls_weighting_details 'calc w=1/[\s^2^(Fo^2^)+(0.0625P)^2^+0.0000P] where P=(Fo^2^+2Fc^2^)/3'
_refine_ls_weighting_scheme calc
_refine_ls_wR_factor_gt 0.1537
_refine_ls_wR_factor_ref 0.1811
_reflns_number_gt 2742
_reflns_number_total 6340
_reflns_threshold_expression >2sigma(I)
_cod_depositor_comments
;
The following automatic conversions were performed:
'_symmetry_cell_setting' value 'Monoclinic' changed to 'monoclinic'
according to '/home/saulius/struct/CIF-dictionaries/cif_core.dic'
dictionary named 'cif_core.dic' version 2.4.1 from 2010-06-29.

Automatic conversion script
Id: cif_fix_enum 1527 2010-12-29 10:47:43Z saulius 
;
_cod_original_sg_symbol_H-M 'P 21/c'
_cod_database_code 4020046

loop_
_symmetry_equiv_pos_as_xyz
'x, y, z'
'-x, y+1/2, -z+1/2'
'-x, -y, -z'
'x, -y-1/2, z-1/2'

loop_
_atom_site_label
_atom_site_type_symbol
_atom_site_fract_x
_atom_site_fract_y
_atom_site_fract_z
_atom_site_U_iso_or_equiv
_atom_site_adp_type
_atom_site_occupancy
_atom_site_symmetry_multiplicity
_atom_site_calc_flag
_atom_site_refinement_flags
_atom_site_disorder_assembly
_atom_site_disorder_group
O1 O 0.8220(3) -0.05532(18) 0.35079(18) 0.0627(8) Uani 1 1 d . . .
O2 O 0.9072(3) 0.18234(19) 0.6050(2) 0.0706(9) Uani 1 1 d . . .
O3 O 0.5269(2) 0.12377(16) 0.62087(16) 0.0493(7) Uani 1 1 d . . .
O4 O 0.7947(3) -0.22590(17) -0.06928(18) 0.0623(8) Uani 1 1 d . . .
O5 O 0.4478(3) -0.07905(18) -0.34140(16) 0.0655(8) Uani 1 1 d . . .
O6 O 0.3438(2) 0.0922(2) -0.13203(16) 0.0668(9) Uani 1 1 d . . .
C1 C 0.8417(3) -0.0015(3) 0.4091(2) 0.0436(9) Uani 1 1 d . . .
C2 C 0.9159(3) 0.0730(3) 0.4097(3) 0.0507(10) Uani 1 1 d . . .
H2A H 0.9479 0.0794 0.3638 0.061 Uiso 1 1 calc R . .
C3 C 0.9383(3) 0.1314(3) 0.4743(3) 0.0523(10) Uani 1 1 d . . .
H3A H 0.9886 0.1760 0.4735 0.063 Uiso 1 1 calc R . .
C4 C 0.8870(3) 0.1281(3) 0.5466(3) 0.0464(10) Uani 1 1 d . . .
C5 C 0.8104(3) 0.0549(2) 0.5449(2) 0.0372(8) Uani 1 1 d . . .
C6 C 0.7929(3) -0.0065(2) 0.4841(2) 0.0373(8) Uani 1 1 d . . .
C7 C 0.8326(3) -0.1883(2) 0.6256(2) 0.0473(10) Uani 1 1 d . . .
H7A H 0.8193 -0.2322 0.5841 0.057 Uiso 1 1 calc R . .
C8 C 0.7878(3) -0.1091(2) 0.5971(2) 0.0373(8) Uani 1 1 d . . .
C9 C 0.8044(3) -0.0438(2) 0.6598(2) 0.0406(9) Uani 1 1 d . . .
C10 C 0.8695(3) -0.0577(3) 0.7511(2) 0.0492(10) Uani 1 1 d . . .
H10A H 0.8818 -0.0144 0.7931 0.059 Uiso 1 1 calc R . .
C11 C 0.9157(3) -0.1364(3) 0.7789(3) 0.0569(12) Uani 1 1 d . . .
H11A H 0.9597 -0.1460 0.8402 0.068 Uiso 1 1 calc R . .
C12 C 0.8979(3) -0.2014(3) 0.7175(3) 0.0590(12) Uani 1 1 d . . .
H12A H 0.9298 -0.2542 0.7375 0.071 Uiso 1 1 calc R . .
C13 C 0.6053(3) -0.0417(2) 0.4989(2) 0.0332(8) Uani 1 1 d . . .
C14 C 0.6189(3) 0.0202(2) 0.5586(2) 0.0346(8) Uani 1 1 d . . .
C15 C 0.5160(3) 0.0673(2) 0.5660(2) 0.0351(8) Uani 1 1 d . . .
C16 C 0.7198(3) -0.0811(2) 0.4979(2) 0.0352(8) Uani 1 1 d . . .
H16A H 0.7078 -0.1260 0.4528 0.042 Uiso 1 1 calc R . .
C17 C 0.7499(3) 0.0392(2) 0.6152(2) 0.0390(9) Uani 1 1 d . . .
H17A H 0.7599 0.0854 0.6585 0.047 Uiso 1 1 calc R . .
C18 C 0.7122(4) -0.1937(2) -0.1302(3) 0.0466(10) Uani 1 1 d . . .
C19 C 0.6542(4) -0.2362(3) -0.2181(3) 0.0608(12) Uani 1 1 d . . .
H19A H 0.6774 -0.2905 -0.2260 0.073 Uiso 1 1 calc R . .
C20 C 0.5691(4) -0.1983(3) -0.2863(3) 0.0599(12) Uani 1 1 d . . .
H20A H 0.5350 -0.2268 -0.3412 0.072 Uiso 1 1 calc R . .
C21 C 0.5267(4) -0.1124(3) -0.2780(2) 0.0471(10) Uani 1 1 d . . .
C22 C 0.5843(3) -0.0708(2) -0.1890(2) 0.0426(9) Uani 1 1 d . . .
C23 C 0.6676(3) -0.1097(2) -0.1207(2) 0.0416(9) Uani 1 1 d . . .
C24 C 0.8725(4) 0.0589(3) -0.0212(2) 0.0539(11) Uani 1 1 d . . .
H24A H 0.9288 0.0332 0.0291 0.065 Uiso 1 1 calc R . .
C25 C 0.7604(3) 0.0235(2) -0.0619(2) 0.0441(9) Uani 1 1 d . . .
C26 C 0.6754(3) 0.0642(2) -0.1350(2) 0.0417(9) Uani 1 1 d . . .
C27 C 0.7035(4) 0.1384(2) -0.1678(2) 0.0516(10) Uani 1 1 d . . .
H27A H 0.6458 0.1659 -0.2158 0.062 Uiso 1 1 calc R . .
C28 C 0.8181(4) 0.1719(3) -0.1290(3) 0.0641(12) Uani 1 1 d . . .
H28A H 0.8387 0.2207 -0.1527 0.077 Uiso 1 1 calc R . .
C29 C 0.9013(4) 0.1330(3) -0.0553(3) 0.0679(13) Uani 1 1 d . . .
H29A H 0.9775 0.1565 -0.0282 0.081 Uiso 1 1 calc R . .
C30 C 0.6035(3) -0.0308(2) -0.0141(2) 0.0449(9) Uani 1 1 d . . .
C31 C 0.5218(3) 0.0095(2) -0.0825(2) 0.0438(9) Uani 1 1 d . . .
C32 C 0.4124(3) 0.0477(2) -0.0732(2) 0.0470(10) Uani 1 1 d . . .
C33 C 0.7145(3) -0.0578(2) -0.0341(2) 0.0431(9) Uani 1 1 d . . .
H33A H 0.7749 -0.0869 0.0166 0.052 Uiso 1 1 calc R . .
C34 C 0.5546(3) 0.0181(2) -0.1678(2) 0.0446(9) Uani 1 1 d . . .
H34A H 0.4924 0.0457 -0.2186 0.053 Uiso 1 1 calc R . .
C35 C 0.7012(8) 0.2013(5) 0.1211(5) 0.175(4) Uani 1 1 d . . .
H35A H 0.6958 0.2518 0.1541 0.210 Uiso 1 1 calc R . .
H35B H 0.7774 0.2050 0.1111 0.210 Uiso 1 1 calc R . .
Cl1 Cl 0.6009(3) 0.21101(12) 0.02414(11) 0.2189(16) Uani 1 1 d . . .
Cl2 Cl 0.71723(17) 0.12635(13) 0.19153(12) 0.1550(9) Uani 1 1 d . . .

loop_
_atom_site_aniso_label
_atom_site_aniso_U_11
_atom_site_aniso_U_22
_atom_site_aniso_U_33
_atom_site_aniso_U_23
_atom_site_aniso_U_13
_atom_site_aniso_U_12
O1 0.076(2) 0.078(2) 0.0436(16) -0.0071(16) 0.0336(15) 0.0003(17)
O2 0.0642(19) 0.0590(19) 0.090(2) -0.0249(18) 0.0293(17) -0.0171(16)
O3 0.0482(15) 0.0547(16) 0.0439(14) -0.0186(13) 0.0148(12) -0.0022(13)
O4 0.082(2) 0.0581(18) 0.0466(16) 0.0051(14) 0.0225(16) 0.0110(16)
O5 0.083(2) 0.076(2) 0.0283(14) 0.0024(14) 0.0070(14) -0.0104(17)
O6 0.0647(19) 0.103(2) 0.0309(14) 0.0194(15) 0.0151(13) 0.0306(17)
C1 0.035(2) 0.059(3) 0.038(2) 0.009(2) 0.0132(17) 0.011(2)
C2 0.039(2) 0.067(3) 0.047(2) 0.022(2) 0.0150(18) 0.006(2)
C3 0.040(2) 0.053(3) 0.066(3) 0.014(2) 0.022(2) 0.001(2)
C4 0.039(2) 0.044(2) 0.053(2) 0.001(2) 0.0128(18) 0.0016(19)
C5 0.0287(18) 0.046(2) 0.0349(18) 0.0015(17) 0.0089(15) 0.0035(17)
C6 0.0321(18) 0.049(2) 0.0310(18) 0.0055(17) 0.0110(15) 0.0066(17)
C7 0.051(2) 0.052(2) 0.040(2) 0.0052(19) 0.0179(18) -0.001(2)
C8 0.0360(19) 0.048(2) 0.0308(18) 0.0044(17) 0.0155(15) 0.0004(18)
C9 0.036(2) 0.056(2) 0.0315(19) -0.0022(18) 0.0144(16) -0.0008(18)
C10 0.041(2) 0.077(3) 0.0297(19) -0.004(2) 0.0126(17) 0.002(2)
C11 0.049(2) 0.087(3) 0.029(2) 0.008(2) 0.0076(18) 0.004(2)
C12 0.053(3) 0.071(3) 0.049(2) 0.026(2) 0.013(2) 0.013(2)
C13 0.0358(19) 0.042(2) 0.0238(16) 0.0016(15) 0.0134(14) -0.0001(16)
C14 0.0321(18) 0.047(2) 0.0224(16) -0.0019(15) 0.0069(14) -0.0014(17)
C15 0.041(2) 0.043(2) 0.0228(17) -0.0013(16) 0.0125(15) -0.0052(18)
C16 0.040(2) 0.040(2) 0.0256(17) -0.0024(15) 0.0121(15) 0.0034(17)
C17 0.0366(19) 0.050(2) 0.0302(18) -0.0111(16) 0.0111(15) -0.0002(18)
C18 0.060(2) 0.053(2) 0.034(2) 0.0029(19) 0.0254(19) -0.005(2)
C19 0.085(3) 0.050(3) 0.052(3) -0.008(2) 0.029(2) -0.011(2)
C20 0.083(3) 0.056(3) 0.043(2) -0.013(2) 0.026(2) -0.017(2)
C21 0.059(2) 0.059(3) 0.0290(19) -0.0022(19) 0.0223(18) -0.018(2)
C22 0.048(2) 0.051(2) 0.0323(19) -0.0047(18) 0.0195(17) -0.0054(19)
C23 0.050(2) 0.049(2) 0.0275(18) 0.0012(17) 0.0151(16) -0.003(2)
C24 0.055(3) 0.063(3) 0.037(2) -0.008(2) 0.0073(19) 0.008(2)
C25 0.050(2) 0.053(2) 0.0271(18) -0.0082(17) 0.0107(17) 0.004(2)
C26 0.051(2) 0.050(2) 0.0249(18) -0.0067(17) 0.0136(17) 0.003(2)
C27 0.069(3) 0.052(2) 0.0292(19) -0.0028(18) 0.0106(19) 0.004(2)
C28 0.080(3) 0.058(3) 0.049(3) -0.010(2) 0.016(2) -0.015(3)
C29 0.071(3) 0.069(3) 0.055(3) -0.012(2) 0.010(2) -0.017(3)
C30 0.050(2) 0.057(2) 0.0272(18) -0.0013(17) 0.0129(17) 0.009(2)
C31 0.047(2) 0.062(2) 0.0241(17) 0.0037(18) 0.0146(16) 0.008(2)
C32 0.051(2) 0.065(3) 0.0199(17) 0.0034(18) 0.0060(16) 0.009(2)
C33 0.044(2) 0.056(2) 0.0257(17) -0.0002(17) 0.0079(15) 0.0092(19)
C34 0.051(2) 0.059(2) 0.0207(17) 0.0006(17) 0.0091(16) 0.004(2)
C35 0.208(8) 0.146(7) 0.164(8) 0.027(6) 0.058(6) -0.081(6)
Cl1 0.446(5) 0.0926(13) 0.0642(10) -0.0008(10) 0.0220(17) 0.0407(19)
Cl2 0.1399(16) 0.1649(18) 0.1114(13) 0.0497(13) -0.0168(11) -0.0661(14)
